data_4106745
loop_
_publ_author_name
'Torsten Beweries'
'Lee Brammer'
'Naseralla A. Jasim'
'John E. McGrady'
'Robin N. Perutz'
'Adrian C. Whitwood'

_publ_contact_author_address
;Department of Chemistry,
University of York,
Heslington,
York, YO10 5DD
UK
;
_publ_contact_author_email robin.perutz@york.ac.uk
_publ_contact_author_name 'Professor Robin N. Perutz'
_publ_section_title
;
 Energetics of Halogen Bonding of Group 10 Metal Fluoride Complexes
;
_journal_name_full 'Journal of the American Chemical Society'
_journal_page_first 14338
_journal_page_last 14348
_journal_paper_doi 10.1021/ja203320y
_journal_volume 133
_journal_year 2011
_chemical_formula_moiety 'C42 H67 F6 N Ni P2'
_chemical_formula_sum 'C42 H67 F6 N Ni P2'
_chemical_formula_weight 820.62
_chemical_name_systematic
; 
 ? 
;
_space_group_IT_number 14
_symmetry_cell_setting monoclinic
_symmetry_space_group_name_Hall '-P 2ybc'
_symmetry_space_group_name_H-M 'P 1 21/c 1'
_atom_sites_solution_hydrogens geom
_atom_sites_solution_primary direct
_atom_sites_solution_secondary difmap
_audit_creation_method SHELXL-97
_cell_angle_alpha 90.00
_cell_angle_beta 111.439(2)
_cell_angle_gamma 90.00
_cell_formula_units_Z 4
_cell_length_a 13.6755(13)
_cell_length_b 18.4389(17)
_cell_length_c 17.6985(16)
_cell_measurement_reflns_used 6757
_cell_measurement_temperature 110(2)
_cell_measurement_theta_max 26.62
_cell_measurement_theta_min 2.21
_cell_volume 4154.1(7)
_computing_cell_refinement 'Bruker SMART'
_computing_data_collection 'Bruker SMART'
_computing_data_reduction 'Bruker SAINT'
_computing_molecular_graphics 'Bruker SHELXTL'
_computing_publication_material 'Bruker SHELXTL'
_computing_structure_refinement 'SHELXL-97 (Sheldrick, 1997)'
_computing_structure_solution 'SHELXS-97 (Sheldrick, 1997)'
_diffrn_ambient_temperature 110(2)
_diffrn_measured_fraction_theta_full 0.996
_diffrn_measured_fraction_theta_max 0.996
_diffrn_measurement_device_type 'CCD area detector'
_diffrn_measurement_method 'phi and omega scans'
_diffrn_radiation_monochromator graphite
_diffrn_radiation_source 'fine-focus sealed tube'
_diffrn_radiation_type MoK\a
_diffrn_radiation_wavelength 0.71073
_diffrn_reflns_av_R_equivalents 0.0477
_diffrn_reflns_av_sigmaI/netI 0.0418
_diffrn_reflns_limit_h_max 18
_diffrn_reflns_limit_h_min -18
_diffrn_reflns_limit_k_max 24
_diffrn_reflns_limit_k_min -24
_diffrn_reflns_limit_l_max 23
_diffrn_reflns_limit_l_min -23
_diffrn_reflns_number 42705
_diffrn_reflns_theta_full 28.34
_diffrn_reflns_theta_max 28.34
_diffrn_reflns_theta_min 1.60
_exptl_absorpt_coefficient_mu 0.601
_exptl_absorpt_correction_T_max 0.953
_exptl_absorpt_correction_T_min 0.812
_exptl_absorpt_correction_type multi-scan
_exptl_absorpt_process_details 'SADABS v2.10 (Sheldrick)'
_exptl_crystal_colour Orange
_exptl_crystal_density_diffrn 1.312
_exptl_crystal_description Block
_exptl_crystal_F_000 1752
_exptl_crystal_size_max 0.48
_exptl_crystal_size_mid 0.18
_exptl_crystal_size_min 0.08
_refine_diff_density_max 0.871
_refine_diff_density_min -0.544
_refine_diff_density_rms 0.072
_refine_ls_extinction_method none
_refine_ls_goodness_of_fit_ref 1.036
_refine_ls_hydrogen_treatment constr
_refine_ls_matrix_type full
_refine_ls_number_parameters 497
_refine_ls_number_reflns 10329
_refine_ls_number_restraints 27
_refine_ls_restrained_S_all 1.042
_refine_ls_R_factor_all 0.0599
_refine_ls_R_factor_gt 0.0434
_refine_ls_shift/su_max 0.001
_refine_ls_shift/su_mean 0.000
_refine_ls_structure_factor_coef Fsqd
_refine_ls_weighting_details 'calc w=1/[\s^2^(Fo^2^)+(0.0607P)^2^+0.7287P] where P=(Fo^2^+2Fc^2^)/3'
_refine_ls_weighting_scheme calc
_refine_ls_wR_factor_gt 0.1053
_refine_ls_wR_factor_ref 0.1139
_reflns_number_gt 8147
_reflns_number_total 10329
_reflns_threshold_expression >2sigma(I)
_cod_data_source_file ja203320y_si_001_2.cif
_cod_data_source_block rnp1018m
_cod_database_code 4106745

loop_
_symmetry_equiv_pos_as_xyz
'x, y, z'
'-x, y+1/2, -z+1/2'
'-x, -y, -z'
'x, -y-1/2, z-1/2'

loop_
_atom_site_label
_atom_site_type_symbol
_atom_site_fract_x
_atom_site_fract_y
_atom_site_fract_z
_atom_site_U_iso_or_equiv
_atom_site_adp_type
_atom_site_occupancy
_atom_site_symmetry_multiplicity
_atom_site_calc_flag
_atom_site_refinement_flags
_atom_site_disorder_assembly
_atom_site_disorder_group
C25 C 0.36213(15) 0.67571(9) 0.21870(11) 0.0199(4) Uani 1 1 d . . .
H25 H 0.2840 0.6803 0.1995 0.024 Uiso 1 1 calc R . .
C30 C 0.39657(17) 0.73122(10) 0.16823(13) 0.0269(4) Uani 1 1 d . . .
H30A H 0.4742 0.7336 0.1883 0.032 Uiso 1 1 calc R . .
H30B H 0.3710 0.7157 0.1107 0.032 Uiso 1 1 calc R . .
C29 C 0.35223(18) 0.80639(11) 0.17446(14) 0.0315(5) Uani 1 1 d . . .
H29A H 0.3778 0.8418 0.1438 0.038 Uiso 1 1 calc R . .
H29B H 0.2746 0.8048 0.1492 0.038 Uiso 1 1 calc R . .
C28 C 0.38407(18) 0.83187(11) 0.26218(14) 0.0326(5) Uani 1 1 d . . .
H28A H 0.4608 0.8406 0.2851 0.039 Uiso 1 1 calc R . .
H28B H 0.3482 0.8782 0.2637 0.039 Uiso 1 1 calc R . .
C27 C 0.35528(16) 0.77557(10) 0.31361(13) 0.0266(4) Uani 1 1 d . . .
H27A H 0.2779 0.7714 0.2950 0.032 Uiso 1 1 calc R . .
H27B H 0.3817 0.7915 0.3710 0.032 Uiso 1 1 calc R . .
C26 C 0.40249(15) 0.70137(10) 0.30739(12) 0.0227(4) Uani 1 1 d . . .
H26A H 0.3828 0.6656 0.3411 0.027 Uiso 1 1 calc R . .
H26B H 0.4801 0.7050 0.3281 0.027 Uiso 1 1 calc R . .
C37 C 0.52754(14) 0.55543(10) 0.25865(12) 0.0223(4) Uani 1 1 d . . .
H37 H 0.5348 0.5054 0.2395 0.027 Uiso 1 1 calc R . .
C38 C 0.60531(16) 0.60131(11) 0.23595(14) 0.0309(5) Uani 1 1 d . . .
H38A H 0.6029 0.6519 0.2538 0.037 Uiso 1 1 calc R . .
H38B H 0.5849 0.6015 0.1762 0.037 Uiso 1 1 calc R . .
C39 C 0.71757(16) 0.57190(13) 0.27541(16) 0.0370(5) Uani 1 1 d . . .
H39A H 0.7220 0.5236 0.2524 0.044 Uiso 1 1 calc R . .
H39B H 0.7669 0.6048 0.2629 0.044 Uiso 1 1 calc R . .
C40 C 0.74951(17) 0.56555(12) 0.36689(15) 0.0404(6) Uani 1 1 d . . .
H40A H 0.7524 0.6145 0.3906 0.049 Uiso 1 1 calc R . .
H40B H 0.8205 0.5439 0.3903 0.049 Uiso 1 1 calc R . .
C41 C 0.67226(17) 0.51883(11) 0.38892(14) 0.0319(5) Uani 1 1 d . . .
H41A H 0.6933 0.5174 0.4487 0.038 Uiso 1 1 calc R . .
H41B H 0.6743 0.4687 0.3696 0.038 Uiso 1 1 calc R . .
C42 C 0.56008(15) 0.54843(11) 0.35099(12) 0.0254(4) Uani 1 1 d . . .
H42A H 0.5561 0.5965 0.3746 0.030 Uiso 1 1 calc R . .
H42B H 0.5110 0.5154 0.3636 0.030 Uiso 1 1 calc R . .
C31 C 0.36038(15) 0.57003(10) 0.09722(11) 0.0208(4) Uani 1 1 d . . .
H31 H 0.4063 0.6057 0.0834 0.025 Uiso 1 1 calc R . .
C36 C 0.38520(17) 0.49430(10) 0.07238(12) 0.0255(4) Uani 1 1 d . . .
H36A H 0.4603 0.4829 0.1021 0.031 Uiso 1 1 calc R . .
H36B H 0.3426 0.4575 0.0872 0.031 Uiso 1 1 calc R . .
C35 C 0.36107(18) 0.49136(12) -0.01905(13) 0.0312(5) Uani 1 1 d . . .
H35A H 0.4074 0.5258 -0.0330 0.037 Uiso 1 1 calc R . .
H35B H 0.3760 0.4420 -0.0341 0.037 Uiso 1 1 calc R . .
C34 C 0.24699(19) 0.51033(13) -0.06727(14) 0.0371(5) Uani 1 1 d . . .
H34A H 0.2004 0.4740 -0.0565 0.045 Uiso 1 1 calc R . .
H34B H 0.2342 0.5094 -0.1260 0.045 Uiso 1 1 calc R . .
C33 C 0.22196(17) 0.58564(13) -0.04333(13) 0.0331(5) Uani 1 1 d . . .
H33A H 0.1468 0.5967 -0.0733 0.040 Uiso 1 1 calc R . .
H33B H 0.2643 0.6223 -0.0586 0.040 Uiso 1 1 calc R . .
C32 C 0.24552(15) 0.59032(12) 0.04781(12) 0.0274(4) Uani 1 1 d . . .
H32A H 0.1981 0.5571 0.0622 0.033 Uiso 1 1 calc R . .
H32B H 0.2318 0.6403 0.0618 0.033 Uiso 1 1 calc R . .
C13 C 0.15075(14) 0.34843(10) 0.16991(11) 0.0193(4) Uani 1 1 d . . .
H13 H 0.0974 0.3143 0.1763 0.023 Uiso 1 1 calc R . .
C14 C 0.09237(15) 0.40145(10) 0.10070(11) 0.0223(4) Uani 1 1 d . . .
H14A H 0.0401 0.4292 0.1156 0.027 Uiso 1 1 calc R . .
H14B H 0.1432 0.4364 0.0935 0.027 Uiso 1 1 calc R . .
C15 C 0.03652(17) 0.36148(11) 0.02080(12) 0.0276(4) Uani 1 1 d . . .
H15A H -0.0202 0.3309 0.0260 0.033 Uiso 1 1 calc R . .
H15B H 0.0040 0.3972 -0.0230 0.033 Uiso 1 1 calc R . .
C16 C 0.11288(17) 0.31403(11) -0.00177(12) 0.0300(5) Uani 1 1 d . . .
H16A H 0.1637 0.3452 -0.0145 0.036 Uiso 1 1 calc R . .
H16B H 0.0736 0.2855 -0.0509 0.036 Uiso 1 1 calc R . .
C17 C 0.17231(17) 0.26250(11) 0.06722(12) 0.0268(4) Uani 1 1 d . . .
H17A H 0.2239 0.2345 0.0518 0.032 Uiso 1 1 calc R . .
H17B H 0.1221 0.2277 0.0757 0.032 Uiso 1 1 calc R . .
C18 C 0.22971(15) 0.30306(10) 0.14652(12) 0.0245(4) Uani 1 1 d . . .
H18A H 0.2839 0.3352 0.1397 0.029 Uiso 1 1 calc R . .
H18B H 0.2652 0.2679 0.1902 0.029 Uiso 1 1 calc R . .
C19 C 0.30006(14) 0.33855(10) 0.33855(11) 0.0206(4) Uani 1 1 d . . .
H19 H 0.3462 0.3203 0.3100 0.025 Uiso 1 1 calc R . .
C20 C 0.25282(16) 0.27037(10) 0.36070(12) 0.0247(4) Uani 1 1 d . . .
H20A H 0.2073 0.2842 0.3908 0.030 Uiso 1 1 calc R . .
H20B H 0.2089 0.2450 0.3105 0.030 Uiso 1 1 calc R . .
C21 C 0.33919(18) 0.21953(12) 0.41282(14) 0.0345(5) Uani 1 1 d . . .
H21A H 0.3068 0.1778 0.4300 0.041 Uiso 1 1 calc R . .
H21B H 0.3786 0.2006 0.3799 0.041 Uiso 1 1 calc R . .
C22 C 0.41523(18) 0.25734(13) 0.48778(14) 0.0392(6) Uani 1 1 d . . .
H22A H 0.3779 0.2708 0.5242 0.047 Uiso 1 1 calc R . .
H22B H 0.4727 0.2235 0.5175 0.047 Uiso 1 1 calc R . .
C23 C 0.46150(16) 0.32495(13) 0.46507(13) 0.0320(5) Uani 1 1 d . . .
H23A H 0.5051 0.3110 0.4334 0.038 Uiso 1 1 calc R . .
H23B H 0.5074 0.3497 0.5151 0.038 Uiso 1 1 calc R . .
C24 C 0.37531(15) 0.37703(11) 0.41495(12) 0.0261(4) Uani 1 1 d . . .
H24A H 0.4074 0.4195 0.3988 0.031 Uiso 1 1 calc R . .
H24B H 0.3355 0.3946 0.4482 0.031 Uiso 1 1 calc R . .
C7 C 0.09213(14) 0.41768(10) 0.29564(12) 0.0204(4) Uani 1 1 d . . .
H7 H 0.0578 0.4623 0.2654 0.025 Uiso 1 1 calc R . .
C12 C 0.00518(15) 0.35990(11) 0.27347(13) 0.0264(4) Uani 1 1 d . . .
H12A H -0.0194 0.3497 0.2145 0.032 Uiso 1 1 calc R . .
H12B H 0.0337 0.3144 0.3029 0.032 Uiso 1 1 calc R . .
C11 C -0.08746(16) 0.38593(12) 0.29563(14) 0.0320(5) Uani 1 1 d . . .
H11A H -0.1205 0.4284 0.2617 0.038 Uiso 1 1 calc R . .
H11B H -0.1407 0.3469 0.2836 0.038 Uiso 1 1 calc R . .
C10 C -0.05336(17) 0.40673(12) 0.38469(14) 0.0329(5) Uani 1 1 d . . .
H10A H -0.0268 0.3632 0.4188 0.039 Uiso 1 1 calc R . .
H10B H -0.1145 0.4256 0.3958 0.039 Uiso 1 1 calc R . .
C9 C 0.03226(16) 0.46422(12) 0.40636(13) 0.0290(5) Uani 1 1 d . . .
H9A H 0.0557 0.4755 0.4650 0.035 Uiso 1 1 calc R . .
H9B H 0.0039 0.5093 0.3757 0.035 Uiso 1 1 calc R . .
C8 C 0.12596(15) 0.43745(10) 0.38600(12) 0.0225(4) Uani 1 1 d . . .
H8A H 0.1572 0.3943 0.4195 0.027 Uiso 1 1 calc R . .
H8B H 0.1803 0.4758 0.3994 0.027 Uiso 1 1 calc R . .
C1 C 0.19968(14) 0.56153(10) 0.25719(11) 0.0205(4) Uani 1 1 d . . .
C5 C 0.03796(16) 0.62086(11) 0.20886(13) 0.0278(4) Uani 1 1 d . . .
H5 H -0.0257 0.6313 0.1651 0.033 Uiso 1 1 calc R . .
C4 C 0.05309(17) 0.65050(11) 0.28335(13) 0.0280(4) Uani 1 1 d . . .
C3 C 0.14562(16) 0.63721(10) 0.34939(12) 0.0244(4) Uani 1 1 d . A .
C2 C 0.21558(15) 0.59164(10) 0.33249(12) 0.0220(4) Uani 1 1 d . . .
C6 C 0.17241(11) 0.66700(7) 0.43269(11) 0.0367(5) Uani 1 1 d D . .
F1 F 0.39007(9) 0.42637(6) 0.23496(7) 0.0250(2) Uani 1 1 d . . .
F3 F -0.02408(10) 0.69133(7) 0.29282(8) 0.0373(3) Uani 1 1 d . . .
F2 F 0.30572(8) 0.57399(6) 0.39561(7) 0.0251(3) Uani 1 1 d . . .
F4 F 0.09868(14) 0.70962(11) 0.44163(12) 0.0739(11) Uani 0.817(4) 1 d PD A 1
F5 F 0.26079(14) 0.70660(9) 0.45730(10) 0.0499(7) Uani 0.817(4) 1 d PD A 1
F6 F 0.18951(15) 0.61477(8) 0.48887(9) 0.0463(6) Uani 0.817(4) 1 d PD A 1
F4A F 0.1652(9) 0.73921(11) 0.4235(5) 0.081(5) Uani 0.183(4) 1 d PD A 2
F5A F 0.2612(5) 0.6554(6) 0.4964(4) 0.130(6) Uani 0.183(4) 1 d PDU A 2
F6A F 0.0946(6) 0.6484(4) 0.4578(6) 0.094(5) Uani 0.183(4) 1 d PD A 2
N1 N 0.10850(13) 0.57792(8) 0.19467(10) 0.0228(3) Uani 1 1 d . . .
Ni1 Ni 0.295607(18) 0.494764(12) 0.244240(14) 0.01771(8) Uani 1 1 d . . .
P1 P 0.38716(4) 0.57812(2) 0.20745(3) 0.01810(11) Uani 1 1 d . . .
P2 P 0.20734(4) 0.40065(2) 0.26568(3) 0.01747(11) Uani 1 1 d . . .

loop_
_atom_site_aniso_label
_atom_site_aniso_U_11
_atom_site_aniso_U_22
_atom_site_aniso_U_33
_atom_site_aniso_U_23
_atom_site_aniso_U_13
_atom_site_aniso_U_12
C25 0.0212(9) 0.0201(8) 0.0195(10) 0.0033(7) 0.0090(8) 0.0009(7)
C30 0.0324(11) 0.0213(9) 0.0329(12) 0.0057(8) 0.0188(9) 0.0034(8)
C29 0.0383(12) 0.0239(10) 0.0378(13) 0.0093(9) 0.0202(10) 0.0080(9)
C28 0.0339(12) 0.0217(10) 0.0443(14) 0.0005(9) 0.0168(10) 0.0055(8)
C27 0.0267(11) 0.0247(9) 0.0258(11) -0.0017(8) 0.0068(9) 0.0053(8)
C26 0.0224(10) 0.0209(9) 0.0228(10) -0.0001(7) 0.0061(8) 0.0014(7)
C37 0.0209(9) 0.0241(9) 0.0227(10) 0.0006(7) 0.0089(8) 0.0005(7)
C38 0.0259(11) 0.0286(10) 0.0394(13) 0.0045(9) 0.0132(10) -0.0023(8)
C39 0.0227(11) 0.0353(12) 0.0553(16) 0.0054(11) 0.0169(10) -0.0003(9)
C40 0.0236(11) 0.0347(12) 0.0522(16) -0.0056(11) 0.0010(10) 0.0019(9)
C41 0.0315(12) 0.0290(10) 0.0276(12) -0.0028(9) 0.0016(9) 0.0061(9)
C42 0.0264(10) 0.0270(10) 0.0209(10) 0.0002(8) 0.0064(8) 0.0038(8)
C31 0.0214(9) 0.0247(9) 0.0178(9) 0.0011(7) 0.0088(8) 0.0003(7)
C36 0.0295(11) 0.0248(9) 0.0237(11) -0.0021(8) 0.0117(9) -0.0010(8)
C35 0.0392(13) 0.0328(11) 0.0233(11) -0.0046(8) 0.0132(10) -0.0012(9)
C34 0.0354(13) 0.0511(14) 0.0218(11) -0.0063(10) 0.0069(10) -0.0085(10)
C33 0.0285(11) 0.0493(13) 0.0194(11) 0.0039(9) 0.0065(9) 0.0048(10)
C32 0.0214(10) 0.0401(11) 0.0200(10) 0.0015(8) 0.0067(8) 0.0029(8)
C13 0.0195(9) 0.0223(9) 0.0165(9) -0.0005(7) 0.0069(7) 0.0000(7)
C14 0.0237(10) 0.0232(9) 0.0192(10) 0.0001(7) 0.0069(8) 0.0040(7)
C15 0.0304(11) 0.0302(10) 0.0185(10) -0.0011(8) 0.0047(8) 0.0047(8)
C16 0.0389(12) 0.0316(11) 0.0176(10) -0.0017(8) 0.0080(9) 0.0048(9)
C17 0.0346(11) 0.0253(10) 0.0225(10) -0.0014(8) 0.0129(9) 0.0050(8)
C18 0.0272(10) 0.0260(9) 0.0206(10) 0.0001(8) 0.0091(8) 0.0065(8)
C19 0.0212(9) 0.0223(9) 0.0186(9) 0.0012(7) 0.0076(8) 0.0028(7)
C20 0.0282(10) 0.0239(9) 0.0219(10) 0.0023(8) 0.0090(8) 0.0016(8)
C21 0.0391(13) 0.0289(11) 0.0366(13) 0.0083(9) 0.0151(10) 0.0102(9)
C22 0.0333(12) 0.0513(14) 0.0282(12) 0.0139(10) 0.0056(10) 0.0168(11)
C23 0.0213(10) 0.0504(13) 0.0217(11) -0.0008(9) 0.0049(9) 0.0069(9)
C24 0.0221(10) 0.0341(11) 0.0202(10) -0.0024(8) 0.0055(8) 0.0011(8)
C7 0.0191(9) 0.0227(9) 0.0216(10) 0.0009(7) 0.0101(8) 0.0018(7)
C12 0.0230(10) 0.0305(10) 0.0270(11) -0.0039(8) 0.0106(9) -0.0032(8)
C11 0.0213(10) 0.0376(11) 0.0409(13) -0.0040(10) 0.0157(9) -0.0039(9)
C10 0.0311(11) 0.0367(11) 0.0407(13) 0.0013(10) 0.0249(10) 0.0004(9)
C9 0.0301(11) 0.0344(11) 0.0293(11) -0.0039(9) 0.0188(9) 0.0010(9)
C8 0.0228(10) 0.0244(9) 0.0236(10) -0.0003(8) 0.0124(8) 0.0007(7)
C1 0.0191(9) 0.0222(9) 0.0220(10) 0.0039(7) 0.0097(8) -0.0012(7)
C5 0.0258(10) 0.0298(10) 0.0263(11) 0.0082(8) 0.0078(9) 0.0071(8)
C4 0.0330(11) 0.0258(10) 0.0313(12) 0.0056(8) 0.0190(10) 0.0075(8)
C3 0.0315(11) 0.0199(9) 0.0259(11) 0.0010(8) 0.0155(9) 0.0024(8)
C2 0.0225(10) 0.0218(9) 0.0222(10) 0.0045(7) 0.0088(8) 0.0010(7)
C6 0.0477(14) 0.0310(11) 0.0355(13) -0.0029(10) 0.0202(11) 0.0030(10)
F1 0.0239(6) 0.0219(5) 0.0344(7) 0.0021(5) 0.0168(5) 0.0030(4)
F3 0.0366(7) 0.0369(7) 0.0414(8) 0.0050(6) 0.0178(6) 0.0181(6)
F2 0.0219(6) 0.0305(6) 0.0199(6) 0.0000(5) 0.0039(5) 0.0029(5)
F4 0.0658(16) 0.107(2) 0.0410(12) -0.0274(13) 0.0102(10) 0.0506(15)
F5 0.0619(14) 0.0544(13) 0.0346(11) -0.0198(9) 0.0192(10) -0.0218(10)
F6 0.0742(16) 0.0457(11) 0.0218(9) -0.0003(7) 0.0208(9) 0.0004(10)
F4A 0.145(13) 0.060(6) 0.083(8) -0.037(6) 0.095(9) -0.021(7)
F5A 0.123(9) 0.140(10) 0.117(9) -0.033(7) 0.030(7) 0.044(8)
F6A 0.172(14) 0.063(7) 0.086(9) -0.042(7) 0.094(10) -0.017(8)
N1 0.0243(8) 0.0255(8) 0.0190(8) 0.0030(6) 0.0084(7) 0.0043(6)
Ni1 0.01828(13) 0.01861(12) 0.01834(14) -0.00023(9) 0.00919(10) 0.00044(9)
P1 0.0186(2) 0.0193(2) 0.0174(2) 0.00064(17) 0.00783(19) 0.00048(17)
P2 0.0174(2) 0.0194(2) 0.0166(2) 0.00015(17) 0.00742(19) 0.00033(17)

loop_
_atom_type_symbol
_atom_type_description
_atom_type_scat_dispersion_real
_atom_type_scat_dispersion_imag
_atom_type_scat_source
C C 0.0033 0.0016 'International Tables Vol C Tables 4.2.6.8 and 6.1.1.4'
H H 0.0000 0.0000 'International Tables Vol C Tables 4.2.6.8 and 6.1.1.4'
N N 0.0061 0.0033 'International Tables Vol C Tables 4.2.6.8 and 6.1.1.4'
F F 0.0171 0.0103 'International Tables Vol C Tables 4.2.6.8 and 6.1.1.4'
P P 0.1023 0.0942 'International Tables Vol C Tables 4.2.6.8 and 6.1.1.4'
Ni Ni 0.3393 1.1124 'International Tables Vol C Tables 4.2.6.8 and 6.1.1.4'

loop_
_geom_angle_atom_site_label_1
_geom_angle_atom_site_label_2
_geom_angle_atom_site_label_3
_geom_angle
C26 C25 C30 108.42(16)
C26 C25 P1 113.38(12)
C30 C25 P1 118.32(13)
C26 C25 H25 105.2
C30 C25 H25 105.2
P1 C25 H25 105.2
C29 C30 C25 110.25(16)
C29 C30 H30A 109.6
C25 C30 H30A 109.6
C29 C30 H30B 109.6
C25 C30 H30B 109.6
H30A C30 H30B 108.1
C28 C29 C30 112.24(17)
C28 C29 H29A 109.2
C30 C29 H29A 109.2
C28 C29 H29B 109.2
C30 C29 H29B 109.2
H29A C29 H29B 107.9
C27 C28 C29 110.98(17)
C27 C28 H28A 109.4
C29 C28 H28A 109.4
C27 C28 H28B 109.4
C29 C28 H28B 109.4
H28A C28 H28B 108.0
C28 C27 C26 110.93(16)
C28 C27 H27A 109.5
C26 C27 H27A 109.5
C28 C27 H27B 109.5
C26 C27 H27B 109.5
H27A C27 H27B 108.0
C27 C26 C25 110.17(15)
C27 C26 H26A 109.6
C25 C26 H26A 109.6
C27 C26 H26B 109.6
C25 C26 H26B 109.6
H26A C26 H26B 108.1
C38 C37 C42 111.65(17)
C38 C37 P1 116.45(14)
C42 C37 P1 112.74(13)
C38 C37 H37 104.9
C42 C37 H37 104.9
P1 C37 H37 104.9
C37 C38 C39 111.25(17)
C37 C38 H38A 109.4
C39 C38 H38A 109.4
C37 C38 H38B 109.4
C39 C38 H38B 109.4
H38A C38 H38B 108.0
C40 C39 C38 111.24(19)
C40 C39 H39A 109.4
C38 C39 H39A 109.4
C40 C39 H39B 109.4
C38 C39 H39B 109.4
H39A C39 H39B 108.0
C39 C40 C41 111.16(18)
C39 C40 H40A 109.4
C41 C40 H40A 109.4
C39 C40 H40B 109.4
C41 C40 H40B 109.4
H40A C40 H40B 108.0
C40 C41 C42 111.35(18)
C40 C41 H41A 109.4
C42 C41 H41A 109.4
C40 C41 H41B 109.4
C42 C41 H41B 109.4
H41A C41 H41B 108.0
C41 C42 C37 110.53(17)
C41 C42 H42A 109.5
C37 C42 H42A 109.5
C41 C42 H42B 109.5
C37 C42 H42B 109.5
H42A C42 H42B 108.1
C36 C31 C32 110.14(16)
C36 C31 P1 113.21(13)
C32 C31 P1 110.27(13)
C36 C31 H31 107.7
C32 C31 H31 107.7
P1 C31 H31 107.7
C35 C36 C31 110.46(16)
C35 C36 H36A 109.6
C31 C36 H36A 109.6
C35 C36 H36B 109.6
C31 C36 H36B 109.6
H36A C36 H36B 108.1
C34 C35 C36 111.47(18)
C34 C35 H35A 109.3
C36 C35 H35A 109.3
C34 C35 H35B 109.3
C36 C35 H35B 109.3
H35A C35 H35B 108.0
C35 C34 C33 109.98(18)
C35 C34 H34A 109.7
C33 C34 H34A 109.7
C35 C34 H34B 109.7
C33 C34 H34B 109.7
H34A C34 H34B 108.2
C34 C33 C32 111.25(18)
C34 C33 H33A 109.4
C32 C33 H33A 109.4
C34 C33 H33B 109.4
C32 C33 H33B 109.4
H33A C33 H33B 108.0
C33 C32 C31 111.34(16)
C33 C32 H32A 109.4
C31 C32 H32A 109.4
C33 C32 H32B 109.4
C31 C32 H32B 109.4
H32A C32 H32B 108.0
C18 C13 C14 109.99(15)
C18 C13 P2 115.40(13)
C14 C13 P2 108.58(12)
C18 C13 H13 107.5
C14 C13 H13 107.5
P2 C13 H13 107.5
C15 C14 C13 111.57(15)
C15 C14 H14A 109.3
C13 C14 H14A 109.3
C15 C14 H14B 109.3
C13 C14 H14B 109.3
H14A C14 H14B 108.0
C16 C15 C14 111.15(17)
C16 C15 H15A 109.4
C14 C15 H15A 109.4
C16 C15 H15B 109.4
C14 C15 H15B 109.4
H15A C15 H15B 108.0
C15 C16 C17 111.31(17)
C15 C16 H16A 109.4
C17 C16 H16A 109.4
C15 C16 H16B 109.4
C17 C16 H16B 109.4
H16A C16 H16B 108.0
C16 C17 C18 111.99(16)
C16 C17 H17A 109.2
C18 C17 H17A 109.2
C16 C17 H17B 109.2
C18 C17 H17B 109.2
H17A C17 H17B 107.9
C17 C18 C13 109.73(16)
C17 C18 H18A 109.7
C13 C18 H18A 109.7
C17 C18 H18B 109.7
C13 C18 H18B 109.7
H18A C18 H18B 108.2
C20 C19 C24 111.29(16)
C20 C19 P2 116.36(13)
C24 C19 P2 113.36(13)
C20 C19 H19 104.8
C24 C19 H19 104.8
P2 C19 H19 104.8
C21 C20 C19 110.73(17)
C21 C20 H20A 109.5
C19 C20 H20A 109.5
C21 C20 H20B 109.5
C19 C20 H20B 109.5
H20A C20 H20B 108.1
C22 C21 C20 112.12(17)
C22 C21 H21A 109.2
C20 C21 H21A 109.2
C22 C21 H21B 109.2
C20 C21 H21B 109.2
H21A C21 H21B 107.9
C23 C22 C21 111.32(18)
C23 C22 H22A 109.4
C21 C22 H22A 109.4
C23 C22 H22B 109.4
C21 C22 H22B 109.4
H22A C22 H22B 108.0
C22 C23 C24 111.24(17)
C22 C23 H23A 109.4
C24 C23 H23A 109.4
C22 C23 H23B 109.4
C24 C23 H23B 109.4
H23A C23 H23B 108.0
C23 C24 C19 110.25(17)
C23 C24 H24A 109.6
C19 C24 H24A 109.6
C23 C24 H24B 109.6
C19 C24 H24B 109.6
H24A C24 H24B 108.1
C12 C7 C8 109.91(16)
C12 C7 P2 117.79(13)
C8 C7 P2 111.82(13)
C12 C7 H7 105.4
C8 C7 H7 105.4
P2 C7 H7 105.4
C11 C12 C7 110.61(16)
C11 C12 H12A 109.5
C7 C12 H12A 109.5
C11 C12 H12B 109.5
C7 C12 H12B 109.5
H12A C12 H12B 108.1
C10 C11 C12 112.02(18)
C10 C11 H11A 109.2
C12 C11 H11A 109.2
C10 C11 H11B 109.2
C12 C11 H11B 109.2
H11A C11 H11B 107.9
C11 C10 C9 110.69(17)
C11 C10 H10A 109.5
C9 C10 H10A 109.5
C11 C10 H10B 109.5
C9 C10 H10B 109.5
H10A C10 H10B 108.1
C10 C9 C8 110.40(17)
C10 C9 H9A 109.6
C8 C9 H9A 109.6
C10 C9 H9B 109.6
C8 C9 H9B 109.6
H9A C9 H9B 108.1
C9 C8 C7 111.16(16)
C9 C8 H8A 109.4
C7 C8 H8A 109.4
C9 C8 H8B 109.4
C7 C8 H8B 109.4
H8A C8 H8B 108.0
N1 C1 C2 117.84(17)
N1 C1 Ni1 121.30(14)
C2 C1 Ni1 120.69(14)
N1 C5 C4 123.33(19)
N1 C5 H5 118.3
C4 C5 H5 118.3
F3 C4 C5 119.31(19)
F3 C4 C3 120.17(18)
C5 C4 C3 120.49(18)
C2 C3 C4 114.34(18)
C2 C3 C6 119.88(17)
C4 C3 C6 125.78(17)
F2 C2 C1 117.94(16)
F2 C2 C3 117.12(17)
C1 C2 C3 124.93(18)
F4 C6 F5A 119.2(5)
F4 C6 F6A 52.0(4)
F5A C6 F6A 105.39(14)
F4 C6 F4A 53.4(4)
F5A C6 F4A 105.37(14)
F6A C6 F4A 105.20(14)
F4 C6 F5 105.76(12)
F5A C6 F5 51.8(5)
F6A C6 F5 139.7(4)
F4A C6 F5 61.1(4)
F4 C6 F6 105.64(12)
F5A C6 F6 53.3(5)
F6A C6 F6 60.9(5)
F4A C6 F6 142.0(4)
F5 C6 F6 104.94(11)
F4 C6 C3 114.35(16)
F5A C6 C3 126.5(4)
F6A C6 C3 107.2(4)
F4A C6 C3 105.4(4)
F5 C6 C3 112.90(15)
F6 C6 C3 112.47(14)
C5 N1 C1 119.05(17)
F1 Ni1 C1 177.59(6)
F1 Ni1 P2 85.62(4)
C1 Ni1 P2 92.52(6)
F1 Ni1 P1 87.66(4)
C1 Ni1 P1 94.36(6)
P2 Ni1 P1 170.92(2)
C37 P1 C31 105.56(9)
C37 P1 C25 111.50(9)
C31 P1 C25 102.56(8)
C37 P1 Ni1 107.16(6)
C31 P1 Ni1 109.66(6)
C25 P1 Ni1 119.53(6)
C19 P2 C13 105.54(8)
C19 P2 C7 110.06(9)
C13 P2 C7 103.52(8)
C19 P2 Ni1 109.10(6)
C13 P2 Ni1 108.68(6)
C7 P2 Ni1 119.02(6)

loop_
_geom_bond_atom_site_label_1
_geom_bond_atom_site_label_2
_geom_bond_distance
C25 C26 1.536(3)
C25 C30 1.541(3)
C25 P1 1.8560(18)
C25 H25 1.0000
C30 C29 1.533(3)
C30 H30A 0.9900
C30 H30B 0.9900
C29 C28 1.525(3)
C29 H29A 0.9900
C29 H29B 0.9900
C28 C27 1.524(3)
C28 H28A 0.9900
C28 H28B 0.9900
C27 C26 1.534(3)
C27 H27A 0.9900
C27 H27B 0.9900
C26 H26A 0.9900
C26 H26B 0.9900
C37 C38 1.523(3)
C37 C42 1.534(3)
C37 P1 1.8466(19)
C37 H37 1.0000
C38 C39 1.535(3)
C38 H38A 0.9900
C38 H38B 0.9900
C39 C40 1.520(4)
C39 H39A 0.9900
C39 H39B 0.9900
C40 C41 1.520(3)
C40 H40A 0.9900
C40 H40B 0.9900
C41 C42 1.533(3)
C41 H41A 0.9900
C41 H41B 0.9900
C42 H42A 0.9900
C42 H42B 0.9900
C31 C36 1.539(3)
C31 C32 1.539(3)
C31 P1 1.8548(19)
C31 H31 1.0000
C36 C35 1.530(3)
C36 H36A 0.9900
C36 H36B 0.9900
C35 C34 1.520(3)
C35 H35A 0.9900
C35 H35B 0.9900
C34 C33 1.527(3)
C34 H34A 0.9900
C34 H34B 0.9900
C33 C32 1.527(3)
C33 H33A 0.9900
C33 H33B 0.9900
C32 H32A 0.9900
C32 H32B 0.9900
C13 C18 1.537(3)
C13 C14 1.542(3)
C13 P2 1.8549(19)
C13 H13 1.0000
C14 C15 1.529(3)
C14 H14A 0.9900
C14 H14B 0.9900
C15 C16 1.523(3)
C15 H15A 0.9900
C15 H15B 0.9900
C16 C17 1.526(3)
C16 H16A 0.9900
C16 H16B 0.9900
C17 C18 1.530(3)
C17 H17A 0.9900
C17 H17B 0.9900
C18 H18A 0.9900
C18 H18B 0.9900
C19 C20 1.529(3)
C19 C24 1.541(3)
C19 P2 1.8403(18)
C19 H19 1.0000
C20 C21 1.526(3)
C20 H20A 0.9900
C20 H20B 0.9900
C21 C22 1.523(3)
C21 H21A 0.9900
C21 H21B 0.9900
C22 C23 1.517(3)
C22 H22A 0.9900
C22 H22B 0.9900
C23 C24 1.528(3)
C23 H23A 0.9900
C23 H23B 0.9900
C24 H24A 0.9900
C24 H24B 0.9900
C7 C12 1.537(3)
C7 C8 1.537(3)
C7 P2 1.8637(19)
C7 H7 1.0000
C12 C11 1.534(3)
C12 H12A 0.9900
C12 H12B 0.9900
C11 C10 1.520(3)
C11 H11A 0.9900
C11 H11B 0.9900
C10 C9 1.521(3)
C10 H10A 0.9900
C10 H10B 0.9900
C9 C8 1.534(3)
C9 H9A 0.9900
C9 H9B 0.9900
C8 H8A 0.9900
C8 H8B 0.9900
C1 N1 1.365(2)
C1 C2 1.386(3)
C1 Ni1 1.8732(19)
C5 N1 1.341(3)
C5 C4 1.371(3)
C5 H5 0.9500
C4 F3 1.356(2)
C4 C3 1.395(3)
C3 C2 1.386(3)
C3 C6 1.488(3)
C2 F2 1.366(2)
C6 F4 1.3326(10)
C6 F5A 1.3382(10)
C6 F6A 1.3402(10)
C6 F4A 1.3406(10)
C6 F5 1.3411(10)
C6 F6 1.3420(10)
F1 Ni1 1.8551(11)
Ni1 P2 2.2242(5)
Ni1 P1 2.2249(5)

loop_
_geom_torsion_atom_site_label_1
_geom_torsion_atom_site_label_2
_geom_torsion_atom_site_label_3
_geom_torsion_atom_site_label_4
_geom_torsion
C26 C25 C30 C29 -59.1(2)
P1 C25 C30 C29 170.05(14)
C25 C30 C29 C28 56.3(2)
C30 C29 C28 C27 -53.6(2)
C29 C28 C27 C26 54.6(2)
C28 C27 C26 C25 -59.2(2)
C30 C25 C26 C27 60.8(2)
P1 C25 C26 C27 -165.63(13)
C42 C37 C38 C39 54.7(2)
P1 C37 C38 C39 -173.85(16)
C37 C38 C39 C40 -55.0(2)
C38 C39 C40 C41 55.9(2)
C39 C40 C41 C42 -56.7(2)
C40 C41 C42 C37 55.8(2)
C38 C37 C42 C41 -55.0(2)
P1 C37 C42 C41 171.71(14)
C32 C31 C36 C35 55.9(2)
P1 C31 C36 C35 179.83(14)
C31 C36 C35 C34 -57.8(2)
C36 C35 C34 C33 57.7(2)
C35 C34 C33 C32 -56.7(2)
C34 C33 C32 C31 56.3(2)
C36 C31 C32 C33 -55.5(2)
P1 C31 C32 C33 178.81(15)
C18 C13 C14 C15 57.1(2)
P2 C13 C14 C15 -175.74(13)
C13 C14 C15 C16 -55.3(2)
C14 C15 C16 C17 54.0(2)
C15 C16 C17 C18 -55.7(2)
C16 C17 C18 C13 57.4(2)
C14 C13 C18 C17 -57.3(2)
P2 C13 C18 C17 179.42(13)
C24 C19 C20 C21 -55.2(2)
P2 C19 C20 C21 172.88(14)
C19 C20 C21 C22 54.4(2)
C20 C21 C22 C23 -54.9(3)
C21 C22 C23 C24 56.0(2)
C22 C23 C24 C19 -56.6(2)
C20 C19 C24 C23 56.5(2)
P2 C19 C24 C23 -170.11(14)
C8 C7 C12 C11 55.6(2)
P2 C7 C12 C11 -174.80(14)
C7 C12 C11 C10 -55.9(2)
C12 C11 C10 C9 56.3(2)
C11 C10 C9 C8 -56.7(2)
C10 C9 C8 C7 57.9(2)
C12 C7 C8 C9 -57.2(2)
P2 C7 C8 C9 169.99(13)
N1 C5 C4 F3 -177.77(18)
N1 C5 C4 C3 0.4(3)
F3 C4 C3 C2 176.74(17)
C5 C4 C3 C2 -1.4(3)
F3 C4 C3 C6 -2.9(3)
C5 C4 C3 C6 178.89(18)
N1 C1 C2 F2 178.53(15)
Ni1 C1 C2 F2 3.3(2)
N1 C1 C2 C3 0.2(3)
Ni1 C1 C2 C3 -175.05(15)
C4 C3 C2 F2 -177.22(16)
C6 C3 C2 F2 2.5(3)
C4 C3 C2 C1 1.2(3)
C6 C3 C2 C1 -179.13(17)
C2 C3 C6 F4 -179.49(17)
C4 C3 C6 F4 0.2(2)
C2 C3 C6 F5A 1.1(7)
C4 C3 C6 F5A -179.3(7)
C2 C3 C6 F6A -124.0(5)
C4 C3 C6 F6A 55.6(5)
C2 C3 C6 F4A 124.2(5)
C4 C3 C6 F4A -56.1(5)
C2 C3 C6 F5 59.5(2)
C4 C3 C6 F5 -120.8(2)
C2 C3 C6 F6 -59.0(2)
C4 C3 C6 F6 120.7(2)
C4 C5 N1 C1 1.0(3)
C2 C1 N1 C5 -1.3(3)
Ni1 C1 N1 C5 173.92(14)
N1 C1 Ni1 F1 -122.3(16)
C2 C1 Ni1 F1 52.8(17)
N1 C1 Ni1 P2 -83.02(15)
C2 C1 Ni1 P2 92.02(15)
N1 C1 Ni1 P1 91.04(15)
C2 C1 Ni1 P1 -93.92(15)
C38 C37 P1 C31 57.48(17)
C42 C37 P1 C31 -171.57(13)
C38 C37 P1 C25 -53.15(18)
C42 C37 P1 C25 77.80(15)
C38 C37 P1 Ni1 174.31(14)
C42 C37 P1 Ni1 -54.74(14)
C36 C31 P1 C37 57.97(16)
C32 C31 P1 C37 -178.14(13)
C36 C31 P1 C25 174.83(14)
C32 C31 P1 C25 -61.27(15)
C36 C31 P1 Ni1 -57.16(15)
C32 C31 P1 Ni1 66.73(14)
C26 C25 P1 C37 -54.34(16)
C30 C25 P1 C37 74.27(17)
C26 C25 P1 C31 -166.86(13)
C30 C25 P1 C31 -38.25(17)
C26 C25 P1 Ni1 71.65(14)
C30 C25 P1 Ni1 -159.74(13)
F1 Ni1 P1 C37 -40.00(8)
C1 Ni1 P1 C37 138.67(9)
P2 Ni1 P1 C37 -82.26(15)
F1 Ni1 P1 C31 74.10(7)
C1 Ni1 P1 C31 -107.23(9)
P2 Ni1 P1 C31 31.84(15)
F1 Ni1 P1 C25 -168.01(8)
C1 Ni1 P1 C25 10.66(9)
P2 Ni1 P1 C25 149.73(14)
C20 C19 P2 C13 -63.46(16)
C24 C19 P2 C13 165.59(13)
C20 C19 P2 C7 47.63(16)
C24 C19 P2 C7 -83.32(15)
C20 C19 P2 Ni1 179.92(12)
C24 C19 P2 Ni1 48.97(15)
C18 C13 P2 C19 -42.99(16)
C14 C13 P2 C19 -166.97(13)
C18 C13 P2 C7 -158.65(14)
C14 C13 P2 C7 77.37(14)
C18 C13 P2 Ni1 73.91(14)
C14 C13 P2 Ni1 -50.07(13)
C12 C7 P2 C19 -80.18(16)
C8 C7 P2 C19 48.56(15)
C12 C7 P2 C13 32.22(17)
C8 C7 P2 C13 160.96(13)
C12 C7 P2 Ni1 152.89(13)
C8 C7 P2 Ni1 -78.38(14)
F1 Ni1 P2 C19 45.56(7)
C1 Ni1 P2 C19 -132.91(9)
P1 Ni1 P2 C19 87.93(15)
F1 Ni1 P2 C13 -69.04(7)
C1 Ni1 P2 C13 112.49(8)
P1 Ni1 P2 C13 -26.67(15)
F1 Ni1 P2 C7 172.94(8)
C1 Ni1 P2 C7 -5.53(9)
P1 Ni1 P2 C7 -144.69(14)
